data_1558073
loop_
_publ_author_name
'Li, Jing'
'Lutz, Martin'
'Klein Gebbink, Robertus J. M.'

_publ_section_title
;
 N,N,O-Coordinated tricarbonylrhenium precatalysts for the aerobic
 deoxydehydration of diols and polyols
;
_journal_issue 11
_journal_name_full 'Catalysis Science &amp; Technology'
_journal_page_first 3782
_journal_page_last 3788
_journal_paper_doi 10.1039/D0CY00618A
_journal_volume 10
_journal_year 2020
_chemical_formula_moiety 'C23 H35 N2 O4 Re'
_chemical_formula_sum 'C23 H35 N2 O4 Re'
_chemical_formula_weight 589.73
_space_group_crystal_system monoclinic
_space_group_IT_number 15
_space_group_name_Hall '-C 2yc'
_space_group_name_H-M_alt 'C 1 2/c 1'
_atom_sites_solution_hydrogens geom
_atom_sites_solution_primary dual
_atom_sites_solution_secondary difmap
_audit_creation_method SHELXL-2018/3
_audit_update_record
;
2020-01-17 deposited with the CCDC.	2020-05-14 downloaded from the CCDC.
;
_cell_angle_alpha 90
_cell_angle_beta 106.575(2)
_cell_angle_gamma 90
_cell_formula_units_Z 8
_cell_length_a 23.9270(7)
_cell_length_b 9.4928(3)
_cell_length_c 22.1646(7)
_cell_measurement_reflns_used 25392
_cell_measurement_temperature 150(2)
_cell_measurement_theta_max 27.55
_cell_measurement_theta_min 2.17
_cell_volume 4825.1(3)
_computing_cell_refinement Peakref
_computing_data_collection Apex3
_computing_data_reduction 'Eval15, Sadabs'
_computing_structure_refinement 'SHELXL-2018/3 (Sheldrick, 2018)'
_computing_structure_solution SHELXT
_diffrn_ambient_temperature 150(2)
_diffrn_measured_fraction_theta_full 1.000
_diffrn_measured_fraction_theta_max 1.000
_diffrn_measurement_device_type 'Bruker Kappa ApexII'
_diffrn_measurement_method '\f and \w scans'
_diffrn_radiation_type MoK\a
_diffrn_radiation_wavelength 0.71073
_diffrn_reflns_av_R_equivalents 0.0839
_diffrn_reflns_av_unetI/netI 0.0529
_diffrn_reflns_Laue_measured_fraction_full 1.000
_diffrn_reflns_Laue_measured_fraction_max 1.000
_diffrn_reflns_limit_h_max 30
_diffrn_reflns_limit_h_min -30
_diffrn_reflns_limit_k_max 12
_diffrn_reflns_limit_k_min -12
_diffrn_reflns_limit_l_max 28
_diffrn_reflns_limit_l_min -28
_diffrn_reflns_number 43450
_diffrn_reflns_point_group_measured_fraction_full 1.000
_diffrn_reflns_point_group_measured_fraction_max 1.000
_diffrn_reflns_theta_full 25.242
_diffrn_reflns_theta_max 27.498
_diffrn_reflns_theta_min 2.211
_diffrn_source 'sealed tube'
_exptl_absorpt_coefficient_mu 5.066
_exptl_absorpt_correction_T_max 0.7995
_exptl_absorpt_correction_T_min 0.2599
_exptl_absorpt_correction_type numerical
_exptl_absorpt_process_details
;
 SADABS 2016/2: Krause, L., Herbst-Irmer, R., Sheldrick G.M. & Stalke D.,
 J. Appl. Cryst. 48 (2015) 3-10
;
_exptl_crystal_colour colourless
_exptl_crystal_density_diffrn 1.624
_exptl_crystal_description plate
_exptl_crystal_F_000 2352
_exptl_crystal_size_max 0.43
_exptl_crystal_size_mid 0.20
_exptl_crystal_size_min 0.06
_refine_diff_density_max 1.157
_refine_diff_density_min -0.601
_refine_diff_density_rms 0.137
_refine_ls_extinction_method none
_refine_ls_goodness_of_fit_ref 1.012
_refine_ls_hydrogen_treatment constr
_refine_ls_matrix_type full
_refine_ls_number_parameters 280
_refine_ls_number_reflns 5540
_refine_ls_number_restraints 0
_refine_ls_restrained_S_all 1.012
_refine_ls_R_factor_all 0.0503
_refine_ls_R_factor_gt 0.0296
_refine_ls_shift/su_max 0.001
_refine_ls_shift/su_mean 0.000
_refine_ls_structure_factor_coef Fsqd
_refine_ls_weighting_details 'w=1/[\s^2^(Fo^2^)+(0.0249P)^2^] where P=(Fo^2^+2Fc^2^)/3'
_refine_ls_weighting_scheme calc
_refine_ls_wR_factor_gt 0.0562
_refine_ls_wR_factor_ref 0.0611
_reflns_Friedel_coverage 0.000
_reflns_number_gt 4228
_reflns_number_total 5540
_reflns_threshold_expression 'I > 2\s(I)'
_cod_data_source_file d0cy00618a2.cif
_cod_data_source_block l1061a
_cod_depositor_comments
;Adding full bibliography for 1558072--1558074.cif.

 Adding full bibliography for 1558072--1558074.cif.
;
_cod_original_cell_volume 4825.2(3)
_cod_original_sg_symbol_H-M 'C 2/c'
_cod_database_code 1558073
_shelx_shelxl_version_number 2018/3
_shelx_space_group_comment
;
The symmetry employed for this shelxl refinement is uniquely defined
by the following loop, which should always be used as a source of
symmetry information in preference to the above space-group names.
They are only intended as comments.
;

loop_
_space_group_symop_operation_xyz
'x, y, z'
'-x, y, -z+1/2'
'x+1/2, y+1/2, z'
'-x+1/2, y+1/2, -z+1/2'
'-x, -y, -z'
'x, -y, z-1/2'
'-x+1/2, -y+1/2, -z'
'x+1/2, -y+1/2, z-1/2'

loop_
_atom_site_label
_atom_site_type_symbol
_atom_site_fract_x
_atom_site_fract_y
_atom_site_fract_z
_atom_site_U_iso_or_equiv
_atom_site_adp_type
_atom_site_occupancy
_atom_site_site_symmetry_order
_atom_site_calc_flag
_atom_site_refinement_flags_posn
_atom_site_refinement_flags_adp
_atom_site_refinement_flags_occupancy
_atom_site_disorder_assembly
_atom_site_disorder_group
Re1 Re 0.84599(2) 0.59689(2) 0.65796(2) 0.01729(5) Uani 1 1 d . . . . .
O1 O 0.76889(11) 0.5558(3) 0.58241(12) 0.0184(6) Uani 1 1 d . . . . .
O2 O 0.79314(14) 0.5177(4) 0.76355(14) 0.0359(8) Uani 1 1 d . . . . .
O3 O 0.94690(14) 0.6800(4) 0.77147(15) 0.0414(9) Uani 1 1 d . . . . .
O4 O 0.89793(14) 0.3010(3) 0.66170(15) 0.0392(8) Uani 1 1 d . . . . .
N1 N 0.81197(14) 0.8189(3) 0.64650(15) 0.0189(7) Uani 1 1 d . . . . .
N2 N 0.88599(14) 0.6745(4) 0.58310(15) 0.0203(8) Uani 1 1 d . . . . .
C1 C 0.71900(16) 0.5833(4) 0.59750(17) 0.0164(8) Uani 1 1 d . . . . .
C2 C 0.67574(17) 0.4786(4) 0.59636(17) 0.0186(9) Uani 1 1 d . . . . .
C3 C 0.62552(17) 0.5223(5) 0.61010(18) 0.0205(9) Uani 1 1 d . . . . .
H3 H 0.596386 0.453337 0.608564 0.025 Uiso 1 1 calc R U . . .
C4 C 0.61415(17) 0.6603(4) 0.62611(18) 0.0197(9) Uani 1 1 d . . . . .
C5 C 0.65728(17) 0.7589(4) 0.62783(17) 0.0186(9) Uani 1 1 d . . . . .
H5 H 0.651975 0.853483 0.639023 0.022 Uiso 1 1 calc R U . . .
C6 C 0.70843(17) 0.7214(4) 0.61338(18) 0.0184(9) Uani 1 1 d . . . . .
C7 C 0.75037(16) 0.8323(4) 0.60496(19) 0.0195(9) Uani 1 1 d . . . . .
H7A H 0.735187 0.925573 0.612673 0.023 Uiso 1 1 calc R U . . .
H7B H 0.751154 0.830532 0.560548 0.023 Uiso 1 1 calc R U . . .
C8 C 0.85161(17) 0.8972(5) 0.61672(19) 0.0236(9) Uani 1 1 d . . . . .
H8A H 0.889899 0.912116 0.648130 0.028 Uiso 1 1 calc R U . . .
H8B H 0.834677 0.990629 0.602175 0.028 Uiso 1 1 calc R U . . .
C9 C 0.85974(18) 0.8150(4) 0.56175(19) 0.0247(10) Uani 1 1 d . . . . .
H9A H 0.821563 0.802196 0.529873 0.030 Uiso 1 1 calc R U . . .
H9B H 0.885519 0.868041 0.541977 0.030 Uiso 1 1 calc R U . . .
C10 C 0.81492(19) 0.8850(5) 0.70835(19) 0.0273(10) Uani 1 1 d . . . . .
H10A H 0.805706 0.985559 0.702252 0.041 Uiso 1 1 calc R U . . .
H10B H 0.854291 0.873683 0.736971 0.041 Uiso 1 1 calc R U . . .
H10C H 0.786703 0.839352 0.726492 0.041 Uiso 1 1 calc R U . . .
C11 C 0.87277(19) 0.5770(4) 0.52815(19) 0.0270(10) Uani 1 1 d . . . . .
H11A H 0.885469 0.619748 0.494020 0.041 Uiso 1 1 calc R U . . .
H11B H 0.830695 0.559310 0.513641 0.041 Uiso 1 1 calc R U . . .
H11C H 0.893452 0.487801 0.540653 0.041 Uiso 1 1 calc R U . . .
C12 C 0.95011(17) 0.6902(5) 0.6065(2) 0.0302(11) Uani 1 1 d . . . . .
H12A H 0.965305 0.720106 0.571917 0.045 Uiso 1 1 calc R U . . .
H12B H 0.967634 0.599738 0.623129 0.045 Uiso 1 1 calc R U . . .
H12C H 0.959850 0.761085 0.640046 0.045 Uiso 1 1 calc R U . . .
C13 C 0.68269(18) 0.3248(4) 0.57742(19) 0.0205(9) Uani 1 1 d . . . . .
C14 C 0.63335(19) 0.2291(4) 0.5850(2) 0.0309(11) Uani 1 1 d . . . . .
H14A H 0.631306 0.234339 0.628489 0.046 Uiso 1 1 calc R U . . .
H14B H 0.641085 0.131704 0.575122 0.046 Uiso 1 1 calc R U . . .
H14C H 0.596201 0.260256 0.556273 0.046 Uiso 1 1 calc R U . . .
C15 C 0.68174(19) 0.3224(5) 0.50800(19) 0.0273(10) Uani 1 1 d . . . . .
H15A H 0.687516 0.225692 0.495555 0.041 Uiso 1 1 calc R U . . .
H15B H 0.713051 0.382551 0.502067 0.041 Uiso 1 1 calc R U . . .
H15C H 0.644047 0.357573 0.481988 0.041 Uiso 1 1 calc R U . . .
C16 C 0.74038(19) 0.2636(4) 0.6182(2) 0.0301(11) Uani 1 1 d . . . . .
H16A H 0.772953 0.318433 0.611918 0.045 Uiso 1 1 calc R U . . .
H16B H 0.743903 0.165342 0.606249 0.045 Uiso 1 1 calc R U . . .
H16C H 0.741170 0.267872 0.662651 0.045 Uiso 1 1 calc R U . . .
C17 C 0.55583(17) 0.6964(5) 0.6380(2) 0.0244(10) Uani 1 1 d . . . . .
C18 C 0.5543(2) 0.8471(5) 0.6610(3) 0.0493(15) Uani 1 1 d . . . . .
H18A H 0.558197 0.912785 0.628336 0.074 Uiso 1 1 calc R U . . .
H18B H 0.586572 0.861562 0.699283 0.074 Uiso 1 1 calc R U . . .
H18C H 0.517189 0.863983 0.670261 0.074 Uiso 1 1 calc R U . . .
C19 C 0.5068(2) 0.6783(8) 0.5775(3) 0.070(2) Uani 1 1 d . . . . .
H19A H 0.507517 0.582150 0.561619 0.105 Uiso 1 1 calc R U . . .
H19B H 0.511977 0.745610 0.545941 0.105 Uiso 1 1 calc R U . . .
H19C H 0.469299 0.695587 0.585754 0.105 Uiso 1 1 calc R U . . .
C20 C 0.5447(2) 0.5997(6) 0.6881(3) 0.0530(15) Uani 1 1 d . . . . .
H20A H 0.574620 0.615655 0.728157 0.079 Uiso 1 1 calc R U . . .
H20B H 0.546189 0.501325 0.675242 0.079 Uiso 1 1 calc R U . . .
H20C H 0.506151 0.619860 0.693240 0.079 Uiso 1 1 calc R U . . .
C21 C 0.81107(17) 0.5444(5) 0.7224(2) 0.0236(10) Uani 1 1 d . . . . .
C22 C 0.91085(19) 0.6487(5) 0.7264(2) 0.0264(10) Uani 1 1 d . . . . .
C23 C 0.87800(18) 0.4103(5) 0.6606(2) 0.0255(10) Uani 1 1 d . . . . .

loop_
_atom_site_aniso_label
_atom_site_aniso_U_11
_atom_site_aniso_U_22
_atom_site_aniso_U_33
_atom_site_aniso_U_23
_atom_site_aniso_U_13
_atom_site_aniso_U_12
Re1 0.01660(8) 0.01928(9) 0.01564(9) 0.00454(8) 0.00404(6) 0.00263(8)
O1 0.0137(14) 0.0196(16) 0.0222(15) 0.0011(12) 0.0058(12) -0.0002(11)
O2 0.041(2) 0.042(2) 0.0309(18) 0.0118(16) 0.0205(16) -0.0013(17)
O3 0.0276(18) 0.065(3) 0.0254(18) 0.0045(18) -0.0025(16) -0.0072(18)
O4 0.043(2) 0.0298(19) 0.047(2) 0.0104(17) 0.0163(17) 0.0172(17)
N1 0.0187(18) 0.0172(19) 0.0197(18) -0.0008(14) 0.0038(15) -0.0003(15)
N2 0.0197(18) 0.023(2) 0.0162(18) 0.0035(15) 0.0027(15) 0.0013(15)
C1 0.020(2) 0.016(2) 0.0126(19) -0.0018(17) 0.0036(16) -0.0022(17)
C2 0.023(2) 0.019(2) 0.014(2) 0.0007(17) 0.0062(18) -0.0022(18)
C3 0.017(2) 0.025(2) 0.019(2) -0.0004(19) 0.0048(18) -0.0062(18)
C4 0.022(2) 0.023(2) 0.015(2) -0.0013(18) 0.0057(18) 0.0026(18)
C5 0.025(2) 0.013(2) 0.017(2) -0.0019(16) 0.0030(18) 0.0064(17)
C6 0.020(2) 0.016(2) 0.017(2) 0.0014(17) 0.0024(17) -0.0001(17)
C7 0.020(2) 0.011(2) 0.023(2) -0.0026(17) -0.0008(18) -0.0007(17)
C8 0.021(2) 0.021(2) 0.028(2) 0.007(2) 0.0063(19) -0.0024(19)
C9 0.025(2) 0.025(2) 0.023(2) 0.0095(19) 0.0060(19) 0.0024(19)
C10 0.030(2) 0.028(3) 0.024(2) -0.009(2) 0.008(2) -0.003(2)
C11 0.028(2) 0.033(3) 0.019(2) 0.002(2) 0.0060(19) 0.006(2)
C12 0.021(2) 0.041(3) 0.028(2) 0.004(2) 0.007(2) 0.002(2)
C13 0.024(2) 0.013(2) 0.025(2) -0.0055(18) 0.0090(19) -0.0049(18)
C14 0.037(3) 0.019(2) 0.041(3) -0.006(2) 0.019(2) -0.006(2)
C15 0.033(3) 0.025(3) 0.026(2) -0.006(2) 0.011(2) -0.001(2)
C16 0.037(3) 0.017(2) 0.036(3) 0.003(2) 0.010(2) 0.004(2)
C17 0.019(2) 0.026(2) 0.030(2) -0.003(2) 0.0087(19) 0.0055(19)
C18 0.046(3) 0.039(3) 0.074(4) -0.013(3) 0.034(3) 0.006(3)
C19 0.031(3) 0.128(6) 0.050(4) -0.022(4) 0.009(3) 0.013(4)
C20 0.052(3) 0.056(4) 0.066(4) 0.012(3) 0.041(3) 0.018(3)
C21 0.015(2) 0.027(2) 0.026(2) 0.004(2) 0.0019(19) 0.0014(18)
C22 0.020(2) 0.037(3) 0.023(2) 0.008(2) 0.008(2) 0.005(2)
C23 0.023(2) 0.030(3) 0.025(2) 0.006(2) 0.0089(19) 0.009(2)

loop_
_atom_type_symbol
_atom_type_description
_atom_type_scat_dispersion_real
_atom_type_scat_dispersion_imag
_atom_type_scat_source
C C 0.0033 0.0016 'International Tables Vol C Tables 4.2.6.8 and 6.1.1.4'
H H 0.0000 0.0000 'International Tables Vol C Tables 4.2.6.8 and 6.1.1.4'
N N 0.0061 0.0033 'International Tables Vol C Tables 4.2.6.8 and 6.1.1.4'
O O 0.0106 0.0060 'International Tables Vol C Tables 4.2.6.8 and 6.1.1.4'
Re Re -1.0185 7.2310 'International Tables Vol C Tables 4.2.6.8 and 6.1.1.4'

loop_
_diffrn_orient_matrix_type
_diffrn_orient_matrix_UB_11
_diffrn_orient_matrix_UB_12
_diffrn_orient_matrix_UB_13
_diffrn_orient_matrix_UB_21
_diffrn_orient_matrix_UB_22
_diffrn_orient_matrix_UB_23
_diffrn_orient_matrix_UB_31
_diffrn_orient_matrix_UB_32
_diffrn_orient_matrix_UB_33
'Nonius RMAT' 0.0099641 0.1008382 0.0110674 -0.0424395 0.0232322 -0.0101971 0.0009537 -0.0197088 0.0446051

loop_
_geom_angle_atom_site_label_1
_geom_angle_atom_site_label_2
_geom_angle_atom_site_label_3
_geom_angle
_geom_angle_site_symmetry_1
_geom_angle_site_symmetry_3
_geom_angle_publ_flag
C22 Re1 C21 84.42(17) . . ?
C22 Re1 C23 89.22(19) . . ?
C21 Re1 C23 89.54(18) . . ?
C22 Re1 O1 174.69(15) . . ?
C21 Re1 O1 94.22(14) . . ?
C23 Re1 O1 95.91(15) . . ?
C22 Re1 N1 91.98(16) . . ?
C21 Re1 N1 96.17(15) . . ?
C23 Re1 N1 174.25(14) . . ?
O1 Re1 N1 83.05(11) . . ?
C22 Re1 N2 94.67(15) . . ?
C21 Re1 N2 176.07(15) . . ?
C23 Re1 N2 94.27(15) . . ?
O1 Re1 N2 86.35(11) . . ?
N1 Re1 N2 80.03(12) . . ?
C1 O1 Re1 113.3(2) . . ?
C10 N1 C8 109.0(3) . . ?
C10 N1 C7 107.9(3) . . ?
C8 N1 C7 108.7(3) . . ?
C10 N1 Re1 111.7(2) . . ?
C8 N1 Re1 105.1(2) . . ?
C7 N1 Re1 114.1(2) . . ?
C12 N2 C11 107.8(3) . . ?
C12 N2 C9 108.8(3) . . ?
C11 N2 C9 108.9(3) . . ?
C12 N2 Re1 112.9(2) . . ?
C11 N2 Re1 111.2(2) . . ?
C9 N2 Re1 107.2(2) . . ?
O1 C1 C6 118.6(3) . . ?
O1 C1 C2 123.1(4) . . ?
C6 C1 C2 118.3(4) . . ?
C3 C2 C1 117.2(4) . . ?
C3 C2 C13 120.8(4) . . ?
C1 C2 C13 122.0(3) . . ?
C2 C3 C4 125.3(4) . . ?
C2 C3 H3 117.3 . . ?
C4 C3 H3 117.3 . . ?
C5 C4 C3 116.1(4) . . ?
C5 C4 C17 123.6(4) . . ?
C3 C4 C17 120.2(4) . . ?
C4 C5 C6 121.1(4) . . ?
C4 C5 H5 119.5 . . ?
C6 C5 H5 119.5 . . ?
C5 C6 C1 122.0(4) . . ?
C5 C6 C7 120.7(4) . . ?
C1 C6 C7 116.8(3) . . ?
C6 C7 N1 115.9(3) . . ?
C6 C7 H7A 108.3 . . ?
N1 C7 H7A 108.3 . . ?
C6 C7 H7B 108.3 . . ?
N1 C7 H7B 108.3 . . ?
H7A C7 H7B 107.4 . . ?
N1 C8 C9 110.1(3) . . ?
N1 C8 H8A 109.6 . . ?
C9 C8 H8A 109.6 . . ?
N1 C8 H8B 109.6 . . ?
C9 C8 H8B 109.6 . . ?
H8A C8 H8B 108.2 . . ?
N2 C9 C8 110.3(3) . . ?
N2 C9 H9A 109.6 . . ?
C8 C9 H9A 109.6 . . ?
N2 C9 H9B 109.6 . . ?
C8 C9 H9B 109.6 . . ?
H9A C9 H9B 108.1 . . ?
N1 C10 H10A 109.5 . . ?
N1 C10 H10B 109.5 . . ?
H10A C10 H10B 109.5 . . ?
N1 C10 H10C 109.5 . . ?
H10A C10 H10C 109.5 . . ?
H10B C10 H10C 109.5 . . ?
N2 C11 H11A 109.5 . . ?
N2 C11 H11B 109.5 . . ?
H11A C11 H11B 109.5 . . ?
N2 C11 H11C 109.5 . . ?
H11A C11 H11C 109.5 . . ?
H11B C11 H11C 109.5 . . ?
N2 C12 H12A 109.5 . . ?
N2 C12 H12B 109.5 . . ?
H12A C12 H12B 109.5 . . ?
N2 C12 H12C 109.5 . . ?
H12A C12 H12C 109.5 . . ?
H12B C12 H12C 109.5 . . ?
C15 C13 C16 109.9(3) . . ?
C15 C13 C14 108.0(3) . . ?
C16 C13 C14 107.6(3) . . ?
C15 C13 C2 108.4(3) . . ?
C16 C13 C2 110.3(3) . . ?
C14 C13 C2 112.6(3) . . ?
C13 C14 H14A 109.5 . . ?
C13 C14 H14B 109.5 . . ?
H14A C14 H14B 109.5 . . ?
C13 C14 H14C 109.5 . . ?
H14A C14 H14C 109.5 . . ?
H14B C14 H14C 109.5 . . ?
C13 C15 H15A 109.5 . . ?
C13 C15 H15B 109.5 . . ?
H15A C15 H15B 109.5 . . ?
C13 C15 H15C 109.5 . . ?
H15A C15 H15C 109.5 . . ?
H15B C15 H15C 109.5 . . ?
C13 C16 H16A 109.5 . . ?
C13 C16 H16B 109.5 . . ?
H16A C16 H16B 109.5 . . ?
C13 C16 H16C 109.5 . . ?
H16A C16 H16C 109.5 . . ?
H16B C16 H16C 109.5 . . ?
C20 C17 C19 109.0(4) . . ?
C20 C17 C18 107.2(4) . . ?
C19 C17 C18 108.4(4) . . ?
C20 C17 C4 110.4(4) . . ?
C19 C17 C4 109.6(4) . . ?
C18 C17 C4 112.2(4) . . ?
C17 C18 H18A 109.5 . . ?
C17 C18 H18B 109.5 . . ?
H18A C18 H18B 109.5 . . ?
C17 C18 H18C 109.5 . . ?
H18A C18 H18C 109.5 . . ?
H18B C18 H18C 109.5 . . ?
C17 C19 H19A 109.5 . . ?
C17 C19 H19B 109.5 . . ?
H19A C19 H19B 109.5 . . ?
C17 C19 H19C 109.5 . . ?
H19A C19 H19C 109.5 . . ?
H19B C19 H19C 109.5 . . ?
C17 C20 H20A 109.5 . . ?
C17 C20 H20B 109.5 . . ?
H20A C20 H20B 109.5 . . ?
C17 C20 H20C 109.5 . . ?
H20A C20 H20C 109.5 . . ?
H20B C20 H20C 109.5 . . ?
O2 C21 Re1 175.5(4) . . ?
O3 C22 Re1 173.8(4) . . ?
O4 C23 Re1 178.5(4) . . ?

loop_
_geom_bond_atom_site_label_1
_geom_bond_atom_site_label_2
_geom_bond_distance
_geom_bond_site_symmetry_2
_geom_bond_publ_flag
Re1 C22 1.900(5) . ?
Re1 C21 1.914(4) . ?
Re1 C23 1.924(4) . ?
Re1 O1 2.144(3) . ?
Re1 N1 2.247(3) . ?
Re1 N2 2.262(3) . ?
O1 C1 1.354(4) . ?
O2 C21 1.142(5) . ?
O3 C22 1.157(5) . ?
O4 C23 1.140(5) . ?
N1 C10 1.491(5) . ?
N1 C8 1.498(5) . ?
N1 C7 1.504(5) . ?
N2 C12 1.480(5) . ?
N2 C11 1.490(5) . ?
N2 C9 1.493(5) . ?
C1 C6 1.399(5) . ?
C1 C2 1.430(5) . ?
C2 C3 1.385(5) . ?
C2 C13 1.541(5) . ?
C3 C4 1.404(6) . ?
C3 H3 0.9500 . ?
C4 C5 1.385(5) . ?
C4 C17 1.530(5) . ?
C5 C6 1.397(5) . ?
C5 H5 0.9500 . ?
C6 C7 1.503(5) . ?
C7 H7A 0.9900 . ?
C7 H7B 0.9900 . ?
C8 C9 1.505(6) . ?
C8 H8A 0.9900 . ?
C8 H8B 0.9900 . ?
C9 H9A 0.9900 . ?
C9 H9B 0.9900 . ?
C10 H10A 0.9800 . ?
C10 H10B 0.9800 . ?
C10 H10C 0.9800 . ?
C11 H11A 0.9800 . ?
C11 H11B 0.9800 . ?
C11 H11C 0.9800 . ?
C12 H12A 0.9800 . ?
C12 H12B 0.9800 . ?
C12 H12C 0.9800 . ?
C13 C15 1.532(5) . ?
C13 C16 1.533(6) . ?
C13 C14 1.536(5) . ?
C14 H14A 0.9800 . ?
C14 H14B 0.9800 . ?
C14 H14C 0.9800 . ?
C15 H15A 0.9800 . ?
C15 H15B 0.9800 . ?
C15 H15C 0.9800 . ?
C16 H16A 0.9800 . ?
C16 H16B 0.9800 . ?
C16 H16C 0.9800 . ?
C17 C20 1.522(6) . ?
C17 C19 1.519(6) . ?
C17 C18 1.524(6) . ?
C18 H18A 0.9800 . ?
C18 H18B 0.9800 . ?
C18 H18C 0.9800 . ?
C19 H19A 0.9800 . ?
C19 H19B 0.9800 . ?
C19 H19C 0.9800 . ?
C20 H20A 0.9800 . ?
C20 H20B 0.9800 . ?
C20 H20C 0.9800 . ?

loop_
_geom_torsion_atom_site_label_1
_geom_torsion_atom_site_label_2
_geom_torsion_atom_site_label_3
_geom_torsion_atom_site_label_4
_geom_torsion
_geom_torsion_site_symmetry_1
_geom_torsion_site_symmetry_2
_geom_torsion_site_symmetry_3
_geom_torsion_site_symmetry_4
_geom_torsion_publ_flag
Re1 O1 C1 C6 62.0(4) . . . . ?
Re1 O1 C1 C2 -119.7(3) . . . . ?
O1 C1 C2 C3 -177.1(4) . . . . ?
C6 C1 C2 C3 1.1(5) . . . . ?
O1 C1 C2 C13 -0.2(6) . . . . ?
C6 C1 C2 C13 178.1(3) . . . . ?
C1 C2 C3 C4 -1.2(6) . . . . ?
C13 C2 C3 C4 -178.2(4) . . . . ?
C2 C3 C4 C5 0.2(6) . . . . ?
C2 C3 C4 C17 177.8(4) . . . . ?
C3 C4 C5 C6 0.9(6) . . . . ?
C17 C4 C5 C6 -176.6(4) . . . . ?
C4 C5 C6 C1 -1.0(6) . . . . ?
C4 C5 C6 C7 169.9(4) . . . . ?
O1 C1 C6 C5 178.2(3) . . . . ?
C2 C1 C6 C5 -0.1(6) . . . . ?
O1 C1 C6 C7 7.0(5) . . . . ?
C2 C1 C6 C7 -171.3(3) . . . . ?
C5 C6 C7 N1 123.6(4) . . . . ?
C1 C6 C7 N1 -65.1(5) . . . . ?
C10 N1 C7 C6 -83.6(4) . . . . ?
C8 N1 C7 C6 158.3(3) . . . . ?
Re1 N1 C7 C6 41.3(4) . . . . ?
C10 N1 C8 C9 167.6(3) . . . . ?
C7 N1 C8 C9 -74.9(4) . . . . ?
Re1 N1 C8 C9 47.7(3) . . . . ?
C12 N2 C9 C8 -84.4(4) . . . . ?
C11 N2 C9 C8 158.4(3) . . . . ?
Re1 N2 C9 C8 38.0(4) . . . . ?
N1 C8 C9 N2 -60.0(4) . . . . ?
C3 C2 C13 C15 111.5(4) . . . . ?
C1 C2 C13 C15 -65.3(5) . . . . ?
C3 C2 C13 C16 -128.2(4) . . . . ?
C1 C2 C13 C16 55.0(5) . . . . ?
C3 C2 C13 C14 -8.0(5) . . . . ?
C1 C2 C13 C14 175.2(4) . . . . ?
C5 C4 C17 C20 -127.8(4) . . . . ?
C3 C4 C17 C20 54.8(5) . . . . ?
C5 C4 C17 C19 112.2(5) . . . . ?
C3 C4 C17 C19 -65.2(5) . . . . ?
C5 C4 C17 C18 -8.3(6) . . . . ?
C3 C4 C17 C18 174.3(4) . . . . ?
